data_7701162
loop_
_publ_author_name
'Teerasarunyanon, Ratanakorn'
'Wilkins, Lewis C.'
'Park, Gyeongjin'
'Gabba\"i, Fran\,cois P'

_publ_section_title
;
 Synthesis, structure and anion binding properties of
 1,8-bis(dimesitylboryl)anthracene and its monoborylated analog.
;
_journal_issue 39
_journal_name_full 'Dalton transactions (Cambridge, England : 2003)'
_journal_page_first 14777
_journal_page_last 14782
_journal_paper_doi 10.1039/c9dt03238j
_journal_volume 48
_journal_year 2019
_chemical_formula_moiety 'C50 H52 B2'
_chemical_formula_sum 'C50 H52 B2'
_chemical_formula_weight 674.53
_space_group_crystal_system monoclinic
_space_group_IT_number 15
_space_group_name_Hall '-C 2yc'
_space_group_name_H-M_alt 'C 1 2/c 1'
_symmetry_space_group_name_Hall '-C 2yc'
_symmetry_space_group_name_H-M 'C 1 2/c 1'
_atom_sites_solution_hydrogens geom
_atom_sites_solution_primary direct
_audit_creation_method SHELXL-2013
_audit_update_record
;
2019-08-08 deposited with the CCDC.    2019-09-16 downloaded from the CCDC.
;
_cell_angle_alpha 90
_cell_angle_beta 113.204(3)
_cell_angle_gamma 90
_cell_formula_units_Z 4
_cell_length_a 15.5053(18)
_cell_length_b 19.059(2)
_cell_length_c 15.890(3)
_cell_measurement_reflns_used 9880
_cell_measurement_temperature 110(2)
_cell_measurement_theta_max 30.43
_cell_measurement_theta_min 2.55
_cell_volume 4315.9(11)
_computing_cell_refinement 'Bruker SAINT'
_computing_data_collection 'Bruker APEX2'
_computing_data_reduction 'Bruker SAINT'
_computing_molecular_graphics 'Bruker SHELXTL'
_computing_publication_material 'Bruker SHELXTL'
_computing_structure_refinement 'SHELXL-2013 (Sheldrick 2013) and OLEX2'
_computing_structure_solution 'SHELXS-97 (Sheldrick 2008)'
_diffrn_ambient_temperature 110(2)
_diffrn_measured_fraction_theta_full 0.997
_diffrn_measured_fraction_theta_max 0.996
_diffrn_measurement_device_type 'Bruker Apex-II CCD'
_diffrn_measurement_method '/f and /w scans'
_diffrn_radiation_type MoK\a
_diffrn_radiation_wavelength 0.71073
_diffrn_reflns_av_R_equivalents 0.0654
_diffrn_reflns_av_unetI/netI 0.0624
_diffrn_reflns_Laue_measured_fraction_full 0.997
_diffrn_reflns_Laue_measured_fraction_max 0.996
_diffrn_reflns_limit_h_max 21
_diffrn_reflns_limit_h_min -21
_diffrn_reflns_limit_k_max 26
_diffrn_reflns_limit_k_min -26
_diffrn_reflns_limit_l_max 22
_diffrn_reflns_limit_l_min -22
_diffrn_reflns_number 27732
_diffrn_reflns_point_group_measured_fraction_full 0.997
_diffrn_reflns_point_group_measured_fraction_max 0.996
_diffrn_reflns_theta_full 25.242
_diffrn_reflns_theta_max 30.032
_diffrn_reflns_theta_min 2.552
_diffrn_source 'sealed tube'
_exptl_absorpt_coefficient_mu 0.058
_exptl_absorpt_correction_T_max 0.7461
_exptl_absorpt_correction_T_min 0.4703
_exptl_absorpt_correction_type multi-scan
_exptl_absorpt_process_details
;
 SADABS 2016/2: Krause, L., Herbst-Irmer, R., Sheldrick G.M. & Stalke D.,
 J. Appl. Cryst. 48 (2015) 3-10
;
_exptl_crystal_colour yellow
_exptl_crystal_density_diffrn 1.038
_exptl_crystal_description block
_exptl_crystal_F_000 1448
_exptl_crystal_size_max 0.675
_exptl_crystal_size_mid 0.346
_exptl_crystal_size_min 0.312
_refine_diff_density_max 0.394
_refine_diff_density_min -0.443
_refine_diff_density_rms 0.089
_refine_ls_extinction_method none
_refine_ls_goodness_of_fit_ref 1.055
_refine_ls_hydrogen_treatment constr
_refine_ls_matrix_type full
_refine_ls_number_parameters 241
_refine_ls_number_reflns 6307
_refine_ls_number_restraints 0
_refine_ls_restrained_S_all 1.055
_refine_ls_R_factor_all 0.1248
_refine_ls_R_factor_gt 0.0834
_refine_ls_shift/su_max 0.001
_refine_ls_shift/su_mean 0.000
_refine_ls_structure_factor_coef Fsqd
_refine_ls_weighting_details 'w=1/[\s^2^(Fo^2^)+(0.0947P)^2^+7.1622P] where P=(Fo^2^+2Fc^2^)/3'
_refine_ls_weighting_scheme calc
_refine_ls_wR_factor_gt 0.1990
_refine_ls_wR_factor_ref 0.2239
_reflns_Friedel_coverage 0.000
_reflns_number_gt 4194
_reflns_number_total 6307
_reflns_threshold_expression 'I > 2\s(I)'
_cod_data_source_file c9dt03238j2.cif
_cod_data_source_block RT092_0m
_cod_depositor_comments 'Adding full bibliography for 7701161--7701162.cif.'
_cod_original_cell_volume 4316.0(11)
_cod_database_code 7701162
_shelx_space_group_comment
;
The symmetry employed for this shelxl refinement is uniquely defined
by the following loop, which should always be used as a source of
symmetry information in preference to the above space-group names.
They are only intended as comments.
;
_shelx_estimated_absorpt_t_min 0.962
_shelx_estimated_absorpt_t_max 0.982
_shelxl_version_number 2013-3

loop_
_space_group_symop_operation_xyz
'x, y, z'
'-x, y, -z+1/2'
'x+1/2, y+1/2, z'
'-x+1/2, y+1/2, -z+1/2'
'-x, -y, -z'
'x, -y, z-1/2'
'-x+1/2, -y+1/2, -z'
'x+1/2, -y+1/2, z-1/2'

loop_
_atom_site_label
_atom_site_type_symbol
_atom_site_fract_x
_atom_site_fract_y
_atom_site_fract_z
_atom_site_U_iso_or_equiv
_atom_site_adp_type
_atom_site_occupancy
_atom_site_site_symmetry_order
_atom_site_calc_flag
_atom_site_refinement_flags_posn
_atom_site_refinement_flags_adp
_atom_site_refinement_flags_occupancy
C12 C 0.07378(15) 0.46107(10) 0.23839(13) 0.0229(4) Uani 1 1 d . . .
C11 C 0.14994(15) 0.49684(10) 0.22515(13) 0.0238(4) Uani 1 1 d . . .
C13 C 0.07332(16) 0.38528(10) 0.23897(14) 0.0256(4) Uani 1 1 d . . .
C15 C 0.21705(17) 0.38188(11) 0.21452(16) 0.0319(5) Uani 1 1 d . . .
H15 H 0.2662 0.3562 0.2073 0.038 Uiso 1 1 calc R U .
C16 C 0.21650(16) 0.45618(11) 0.21072(15) 0.0281(5) Uani 1 1 d . . .
H16 H 0.2642 0.4791 0.1976 0.034 Uiso 1 1 calc R U .
C14 C 0.14762(17) 0.34777(11) 0.22840(15) 0.0315(5) Uani 1 1 d . . .
H14 H 0.1484 0.2980 0.2312 0.038 Uiso 1 1 calc R U .
C21 C 0.21928(14) 0.60605(10) 0.16840(14) 0.0219(4) Uani 1 1 d . . .
C22 C 0.31265(15) 0.62926(11) 0.20396(15) 0.0268(4) Uani 1 1 d . . .
C26 C 0.16899(14) 0.60772(10) 0.07292(13) 0.0230(4) Uani 1 1 d . . .
C23 C 0.35336(16) 0.65275(12) 0.14547(17) 0.0329(5) Uani 1 1 d . . .
H23 H 0.4169 0.6678 0.1707 0.039 Uiso 1 1 calc R U .
C25 C 0.21160(16) 0.63285(11) 0.01636(15) 0.0279(5) Uani 1 1 d . . .
H25 H 0.1763 0.6349 -0.0479 0.033 Uiso 1 1 calc R U .
C24 C 0.30424(17) 0.65491(12) 0.05159(17) 0.0333(5) Uani 1 1 d . . .
C35 C 0.11750(13) 0.74047(11) 0.35186(14) 0.0235(4) Uani 1 1 d . . .
H35 H 0.0972 0.7875 0.3362 0.028 Uiso 1 1 calc R U .
C31 C 0.15910(14) 0.62701(10) 0.30722(13) 0.0216(4) Uani 1 1 d . . .
C36 C 0.13110(13) 0.69791(10) 0.28661(13) 0.0199(4) Uani 1 1 d . . .
C33 C 0.16388(16) 0.64802(12) 0.46055(14) 0.0294(5) Uani 1 1 d . . .
H33 H 0.1763 0.6311 0.5204 0.035 Uiso 1 1 calc R U .
C34 C 0.13269(14) 0.71613(12) 0.43869(14) 0.0270(5) Uani 1 1 d . . .
C32 C 0.17779(16) 0.60334(11) 0.39776(14) 0.0280(5) Uani 1 1 d . . .
B1 B 0.17269(16) 0.57791(12) 0.23392(15) 0.0212(4) Uani 1 1 d . . .
C8 C 0.0000 0.49621(14) 0.2500 0.0220(6) Uani 1 2 d S T P
H8 H 0.0000 0.5461 0.2500 0.026 Uiso 1 2 calc R U P
C7 C 0.0000 0.35026(15) 0.2500 0.0282(6) Uani 1 2 d S T P
H7 H 0.0000 0.3004 0.2500 0.034 Uiso 1 2 calc R U P
C1 C 0.11377(14) 0.73105(10) 0.19507(14) 0.0225(4) Uani 1 1 d . . .
H1A H 0.0734 0.7003 0.1459 0.034 Uiso 1 1 calc R U .
H1B H 0.1737 0.7378 0.1891 0.034 Uiso 1 1 calc R U .
H1C H 0.0829 0.7765 0.1908 0.034 Uiso 1 1 calc R U .
C2AA C 0.11625(17) 0.76273(14) 0.50787(16) 0.0365(5) Uani 1 1 d . . .
H2AA H 0.0946 0.8089 0.4806 0.055 Uiso 1 1 calc R U .
H2AB H 0.1750 0.7680 0.5619 0.055 Uiso 1 1 calc R U .
H2AC H 0.0685 0.7415 0.5259 0.055 Uiso 1 1 calc R U .
C6 C 0.06808(16) 0.58364(13) 0.02910(16) 0.0328(5) Uani 1 1 d . . .
H6A H 0.0366 0.5932 0.0706 0.049 Uiso 1 1 calc R U .
H6B H 0.0662 0.5332 0.0168 0.049 Uiso 1 1 calc R U .
H6C H 0.0360 0.6090 -0.0285 0.049 Uiso 1 1 calc R U .
C5 C 0.3499(2) 0.68006(16) -0.0113(2) 0.0525(8) Uani 1 1 d . . .
H5A H 0.3600 0.6401 -0.0452 0.079 Uiso 1 1 calc R U .
H5B H 0.4104 0.7020 0.0251 0.079 Uiso 1 1 calc R U .
H5C H 0.3090 0.7144 -0.0546 0.079 Uiso 1 1 calc R U .
C4 C 0.37132(17) 0.62688(15) 0.30553(18) 0.0410(6) Uani 1 1 d . . .
H4A H 0.3780 0.5781 0.3267 0.062 Uiso 1 1 calc R U .
H4B H 0.3406 0.6544 0.3380 0.062 Uiso 1 1 calc R U .
H4C H 0.4335 0.6466 0.3179 0.062 Uiso 1 1 calc R U .
C3 C 0.2169(2) 0.53136(13) 0.43215(17) 0.0496(8) Uani 1 1 d . . .
H3A H 0.2681 0.5207 0.4128 0.074 Uiso 1 1 calc R U .
H3B H 0.1672 0.4962 0.4068 0.074 Uiso 1 1 calc R U .
H3C H 0.2406 0.5305 0.4992 0.074 Uiso 1 1 calc R U .

loop_
_atom_site_aniso_label
_atom_site_aniso_U_11
_atom_site_aniso_U_22
_atom_site_aniso_U_33
_atom_site_aniso_U_23
_atom_site_aniso_U_13
_atom_site_aniso_U_12
C12 0.0378(11) 0.0152(9) 0.0197(9) -0.0009(7) 0.0156(8) 0.0021(8)
C11 0.0332(11) 0.0205(9) 0.0204(9) -0.0007(7) 0.0136(8) 0.0015(8)
C13 0.0416(12) 0.0156(9) 0.0215(10) -0.0010(7) 0.0143(9) 0.0030(8)
C15 0.0451(13) 0.0239(10) 0.0320(11) -0.0005(9) 0.0209(10) 0.0106(9)
C16 0.0362(12) 0.0228(10) 0.0291(11) -0.0012(8) 0.0169(9) 0.0045(8)
C14 0.0496(14) 0.0180(10) 0.0302(11) 0.0004(8) 0.0192(10) 0.0083(9)
C21 0.0258(10) 0.0202(9) 0.0238(9) -0.0037(8) 0.0141(8) -0.0004(7)
C22 0.0253(10) 0.0281(11) 0.0312(11) -0.0083(9) 0.0157(9) 0.0008(8)
C26 0.0302(10) 0.0201(9) 0.0224(10) -0.0042(8) 0.0142(8) -0.0041(8)
C23 0.0267(11) 0.0347(12) 0.0455(14) -0.0101(10) 0.0230(10) -0.0057(9)
C25 0.0431(12) 0.0210(10) 0.0267(10) -0.0028(8) 0.0215(10) -0.0017(9)
C24 0.0449(13) 0.0269(11) 0.0437(13) -0.0021(9) 0.0342(12) -0.0018(9)
C35 0.0196(9) 0.0235(10) 0.0301(10) -0.0079(8) 0.0129(8) -0.0032(7)
C31 0.0257(10) 0.0216(9) 0.0214(9) -0.0030(7) 0.0133(8) -0.0038(7)
C36 0.0165(8) 0.0242(9) 0.0224(9) -0.0037(7) 0.0112(7) -0.0052(7)
C33 0.0356(11) 0.0364(12) 0.0212(10) -0.0053(9) 0.0164(9) -0.0088(9)
C34 0.0231(10) 0.0368(12) 0.0262(10) -0.0134(9) 0.0151(8) -0.0092(8)
C32 0.0404(12) 0.0227(10) 0.0244(10) 0.0002(8) 0.0165(9) -0.0041(9)
B1 0.0246(10) 0.0208(10) 0.0192(10) 0.0008(8) 0.0097(9) 0.0023(8)
C8 0.0356(15) 0.0126(12) 0.0209(13) 0.000 0.0146(12) 0.000
C7 0.0484(18) 0.0138(12) 0.0261(15) 0.000 0.0185(14) 0.000
C1 0.0254(9) 0.0191(9) 0.0262(10) 0.0014(8) 0.0137(8) 0.0011(7)
C2AA 0.0350(12) 0.0477(14) 0.0339(12) -0.0192(11) 0.0211(10) -0.0063(10)
C6 0.0352(12) 0.0354(12) 0.0274(11) -0.0060(9) 0.0119(10) -0.0095(10)
C5 0.0666(19) 0.0506(16) 0.0660(19) 0.0023(14) 0.0537(17) -0.0093(14)
C4 0.0255(11) 0.0544(16) 0.0411(14) -0.0122(12) 0.0107(10) -0.0005(10)
C3 0.098(2) 0.0271(12) 0.0248(12) 0.0053(10) 0.0250(14) 0.0047(13)

loop_
_atom_type_symbol
_atom_type_description
_atom_type_scat_dispersion_real
_atom_type_scat_dispersion_imag
_atom_type_scat_source
C C 0.0033 0.0016 'International Tables Vol C Tables 4.2.6.8 and 6.1.1.4'
H H 0.0000 0.0000 'International Tables Vol C Tables 4.2.6.8 and 6.1.1.4'
B B 0.0013 0.0007 'International Tables Vol C Tables 4.2.6.8 and 6.1.1.4'

loop_
_geom_angle_atom_site_label_1
_geom_angle_atom_site_label_2
_geom_angle_atom_site_label_3
_geom_angle
_geom_angle_site_symmetry_1
_geom_angle_site_symmetry_3
C8 C12 C13 118.14(19) . .
C8 C12 C11 123.32(18) . .
C13 C12 C11 118.54(18) . .
C16 C11 C12 117.74(18) . .
C16 C11 B1 114.11(18) . .
C12 C11 B1 127.90(17) . .
C7 C13 C14 121.05(19) . .
C7 C13 C12 119.2(2) . .
C14 C13 C12 119.7(2) . .
C14 C15 C16 119.8(2) . .
C14 C15 H15 120.1 . .
C16 C15 H15 120.1 . .
C11 C16 C15 123.1(2) . .
C11 C16 H16 118.4 . .
C15 C16 H16 118.4 . .
C15 C14 C13 120.91(19) . .
C15 C14 H14 119.5 . .
C13 C14 H14 119.5 . .
C22 C21 C26 118.23(18) . .
C22 C21 B1 120.67(18) . .
C26 C21 B1 121.09(17) . .
C23 C22 C21 120.1(2) . .
C23 C22 C4 119.0(2) . .
C21 C22 C4 120.87(19) . .
C25 C26 C21 120.08(19) . .
C25 C26 C6 118.36(19) . .
C21 C26 C6 121.55(17) . .
C24 C23 C22 122.0(2) . .
C24 C23 H23 119.0 . .
C22 C23 H23 119.0 . .
C24 C25 C26 121.6(2) . .
C24 C25 H25 119.2 . .
C26 C25 H25 119.2 . .
C23 C24 C25 118.00(19) . .
C23 C24 C5 121.3(2) . .
C25 C24 C5 120.7(2) . .
C34 C35 C36 121.94(19) . .
C34 C35 H35 119.0 . .
C36 C35 H35 119.0 . .
C36 C31 C32 117.21(17) . .
C36 C31 B1 120.97(17) . .
C32 C31 B1 121.78(18) . .
C35 C36 C31 120.28(18) . .
C35 C36 C1 116.80(18) . .
C31 C36 C1 122.92(16) . .
C34 C33 C32 122.2(2) . .
C34 C33 H33 118.9 . .
C32 C33 H33 118.9 . .
C33 C34 C35 118.08(18) . .
C33 C34 C2AA 120.8(2) . .
C35 C34 C2AA 121.1(2) . .
C33 C32 C31 120.2(2) . .
C33 C32 C3 116.69(19) . .
C31 C32 C3 123.06(19) . .
C31 B1 C21 121.13(17) . .
C31 B1 C11 123.88(17) . .
C21 B1 C11 114.78(16) . .
C12 C8 C12 122.8(2) 2 .
C12 C8 H8 118.6 2 .
C12 C8 H8 118.6 . .
C13 C7 C13 122.5(3) . 2
C13 C7 H7 118.8 . .
C13 C7 H7 118.8 2 .
C36 C1 H1A 109.5 . .
C36 C1 H1B 109.5 . .
H1A C1 H1B 109.5 . .
C36 C1 H1C 109.5 . .
H1A C1 H1C 109.5 . .
H1B C1 H1C 109.5 . .
C34 C2AA H2AA 109.5 . .
C34 C2AA H2AB 109.5 . .
H2AA C2AA H2AB 109.5 . .
C34 C2AA H2AC 109.5 . .
H2AA C2AA H2AC 109.5 . .
H2AB C2AA H2AC 109.5 . .
C26 C6 H6A 109.5 . .
C26 C6 H6B 109.5 . .
H6A C6 H6B 109.5 . .
C26 C6 H6C 109.5 . .
H6A C6 H6C 109.5 . .
H6B C6 H6C 109.5 . .
C24 C5 H5A 109.5 . .
C24 C5 H5B 109.5 . .
H5A C5 H5B 109.5 . .
C24 C5 H5C 109.5 . .
H5A C5 H5C 109.5 . .
H5B C5 H5C 109.5 . .
C22 C4 H4A 109.5 . .
C22 C4 H4B 109.5 . .
H4A C4 H4B 109.5 . .
C22 C4 H4C 109.5 . .
H4A C4 H4C 109.5 . .
H4B C4 H4C 109.5 . .
C32 C3 H3A 109.5 . .
C32 C3 H3B 109.5 . .
H3A C3 H3B 109.5 . .
C32 C3 H3C 109.5 . .
H3A C3 H3C 109.5 . .
H3B C3 H3C 109.5 . .

loop_
_geom_bond_atom_site_label_1
_geom_bond_atom_site_label_2
_geom_bond_distance
_geom_bond_site_symmetry_2
C12 C8 1.399(2) .
C12 C13 1.445(3) .
C12 C11 1.449(3) .
C11 C16 1.380(3) .
C11 B1 1.579(3) .
C13 C7 1.388(3) .
C13 C14 1.421(3) .
C15 C14 1.348(3) .
C15 C16 1.417(3) .
C15 H15 0.9500 .
C16 H16 0.9500 .
C14 H14 0.9500 .
C21 C22 1.402(3) .
C21 C26 1.407(3) .
C21 B1 1.577(3) .
C22 C23 1.388(3) .
C22 C4 1.509(3) .
C26 C25 1.394(3) .
C26 C6 1.512(3) .
C23 C24 1.383(3) .
C23 H23 0.9500 .
C25 C24 1.386(3) .
C25 H25 0.9500 .
C24 C5 1.513(3) .
C35 C34 1.385(3) .
C35 C36 1.396(3) .
C35 H35 0.9500 .
C31 C36 1.418(3) .
C31 C32 1.424(3) .
C31 B1 1.572(3) .
C36 C1 1.510(3) .
C33 C34 1.381(3) .
C33 C32 1.392(3) .
C33 H33 0.9500 .
C34 C2AA 1.511(3) .
C32 C3 1.512(3) .
C8 C12 1.399(2) 2
C8 H8 0.9500 .
C7 C13 1.388(3) 2
C7 H7 0.9500 .
C1 H1A 0.9800 .
C1 H1B 0.9800 .
C1 H1C 0.9800 .
C2AA H2AA 0.9800 .
C2AA H2AB 0.9800 .
C2AA H2AC 0.9800 .
C6 H6A 0.9800 .
C6 H6B 0.9800 .
C6 H6C 0.9800 .
C5 H5A 0.9800 .
C5 H5B 0.9800 .
C5 H5C 0.9800 .
C4 H4A 0.9800 .
C4 H4B 0.9800 .
C4 H4C 0.9800 .
C3 H3A 0.9800 .
C3 H3B 0.9800 .
C3 H3C 0.9800 .
